data_2240848
loop_
_publ_author_name
'Ravi, A. J.'
'Vinayaka, A. C.'
'Jeyaseelan, S.'
'Sadashiva, M. P.'
'Devarajegowda, H. C.'

_publ_section_title
;
 Crystal structure of
 5-(1-benzofuran-2-yl)-3-(4-methylphenyl)-4,5-dihydro-1,2-oxazol-5-ol
;
_journal_coeditor_code HB7438
_journal_issue 7
_journal_name_full 'Acta Crystallographica Section E'
_journal_page_first o492
_journal_page_last o493
_journal_paper_doi 10.1107/S2056989015011263
_journal_volume 71
_journal_year 2015
_chemical_formula_iupac 'C18 H15 N O3'
_chemical_formula_moiety 'C18 H15 N O3'
_chemical_formula_sum 'C18 H15 N O3'
_chemical_formula_weight 293.31
_chemical_name_systematic
;
5-(1-Benzofuran-2-yl)-3-(4-methylphenyl)-4,5-dihydro-1,2-oxazol-5-ol
;
_space_group_IT_number 14
_symmetry_cell_setting monoclinic
_symmetry_space_group_name_Hall '-P 2ybc'
_symmetry_space_group_name_H-M 'P 1 21/c 1'
_atom_sites_solution_hydrogens geom
_atom_sites_solution_primary direct
_atom_sites_solution_secondary difmap
_cell_angle_alpha 90
_cell_angle_beta 93.058(7)
_cell_angle_gamma 90
_cell_formula_units_Z 4
_cell_length_a 10.2200(15)
_cell_length_b 14.2289(19)
_cell_length_c 10.2474(15)
_cell_measurement_reflns_used 3452
_cell_measurement_temperature 293
_cell_measurement_theta_max 27.64
_cell_measurement_theta_min 2.00
_cell_volume 1488.0(4)
_computing_cell_refinement
;
SAINT (Bruker, 2009)
;
_computing_data_collection
;
APEX2 (Bruker, 2009)
;
_computing_data_reduction
;
SAINT (Bruker, 2009)
;
_computing_molecular_graphics
;
PLATON (Spek, 2009)
;
_computing_publication_material
;
SHELXL97 (Sheldrick, 2008)
;
_computing_structure_refinement
;
SHELXL97 (Sheldrick, 2008)
;
_computing_structure_solution
;
SHELXS97 (Sheldrick, 2008)
;
_diffrn_ambient_temperature 293
_diffrn_measured_fraction_theta_full 0.993
_diffrn_measured_fraction_theta_max 0.993
_diffrn_measurement_device_type 'Bruker APEXII CCD'
_diffrn_measurement_method '\w and \f scans'
_diffrn_radiation_type MoK\a
_diffrn_radiation_wavelength 0.71073
_diffrn_reflns_av_R_equivalents 0.0466
_diffrn_reflns_av_sigmaI/netI 0.0291
_diffrn_reflns_limit_h_max 13
_diffrn_reflns_limit_h_min -13
_diffrn_reflns_limit_k_max 18
_diffrn_reflns_limit_k_min -18
_diffrn_reflns_limit_l_max 13
_diffrn_reflns_limit_l_min -13
_diffrn_reflns_number 23993
_diffrn_reflns_reduction_process
;
;
_diffrn_reflns_theta_full 27.64
_diffrn_reflns_theta_max 27.64
_diffrn_reflns_theta_min 2.00
_exptl_absorpt_coefficient_mu 0.090
_exptl_absorpt_correction_type none
_exptl_crystal_colour 'light yellow'
_exptl_crystal_density_diffrn 1.309
_exptl_crystal_density_method 'Not Measured'
_exptl_crystal_description block
_exptl_crystal_F_000 616
_exptl_crystal_size_max 0.30
_exptl_crystal_size_mid 0.25
_exptl_crystal_size_min 0.20
_refine_diff_density_max 0.238
_refine_diff_density_min -0.182
_refine_ls_extinction_method none
_refine_ls_goodness_of_fit_ref 1.028
_refine_ls_hydrogen_treatment constr
_refine_ls_matrix_type full
_refine_ls_number_parameters 200
_refine_ls_number_reflns 3452
_refine_ls_number_restraints 0
_refine_ls_restrained_S_all 1.028
_refine_ls_R_factor_all 0.0541
_refine_ls_R_factor_gt 0.0438
_refine_ls_shift/su_max 0.001
_refine_ls_shift/su_mean 0.000
_refine_ls_structure_factor_coef Fsqd
_refine_ls_weighting_details 'calc w=1/[\s^2^(Fo^2^)+(0.0594P)^2^+0.3174P] where P=(Fo^2^+2Fc^2^)/3'
_refine_ls_weighting_scheme calc
_refine_ls_wR_factor_gt 0.1146
_refine_ls_wR_factor_ref 0.1226
_reflns_number_gt 2829
_reflns_number_total 3452
_reflns_threshold_expression I>2\s(I)
_cod_data_source_file hb7438sup1.cif
_cod_data_source_block I
_cod_original_cell_volume 1488.1(4)
_cod_original_sg_symbol_H-M 'P 21/c'
_cod_database_code 2240848
_cod_database_fobs_code 2240848

loop_
_symmetry_equiv_pos_site_id
_symmetry_equiv_pos_as_xyz
1 x,y,z
2 -x,1/2+y,1/2-z
3 -x,-y,-z
4 x,1/2-y,1/2+z

loop_
_atom_site_aniso_label
_atom_site_aniso_U_11
_atom_site_aniso_U_22
_atom_site_aniso_U_33
_atom_site_aniso_U_12
_atom_site_aniso_U_13
_atom_site_aniso_U_23
O10 0.0539(6) 0.0394(5) 0.0492(5) -0.0152(4) 0.0203(4) -0.0082(4)
O13 0.0359(5) 0.0471(5) 0.0441(5) -0.0045(4) 0.0002(4) 0.0092(4)
O15 0.0352(5) 0.0961(8) 0.0367(5) -0.0054(5) 0.0013(4) 0.0150(5)
N9 0.0475(6) 0.0416(6) 0.0451(6) -0.0103(5) 0.0175(5) -0.0081(4)
C1 0.0504(8) 0.0395(7) 0.0445(7) 0.0007(5) 0.0132(6) -0.0021(5)
C2 0.0581(9) 0.0389(7) 0.0508(8) -0.0041(6) 0.0115(7) 0.0050(6)
C3 0.0395(7) 0.0531(8) 0.0351(6) -0.0041(5) 0.0029(5) 0.0083(5)
C4 0.0497(8) 0.0542(8) 0.0522(8) -0.0015(6) 0.0213(7) -0.0052(6)
C5 0.0519(8) 0.0382(6) 0.0576(8) -0.0040(6) 0.0204(7) -0.0060(6)
C6 0.0332(6) 0.0400(6) 0.0322(6) -0.0031(5) 0.0033(5) -0.0007(5)
C7 0.0548(9) 0.0719(10) 0.0509(8) -0.0084(7) 0.0120(7) 0.0170(7)
C8 0.0340(6) 0.0375(6) 0.0323(6) -0.0035(5) 0.0029(5) -0.0026(4)
C11 0.0346(6) 0.0371(6) 0.0340(6) -0.0041(5) 0.0035(5) -0.0021(4)
C12 0.0385(6) 0.0357(6) 0.0337(6) -0.0023(5) 0.0064(5) -0.0014(5)
C14 0.0348(6) 0.0435(6) 0.0338(6) -0.0034(5) 0.0012(5) 0.0015(5)
C16 0.0354(7) 0.0679(9) 0.0464(8) -0.0041(6) 0.0055(6) 0.0068(6)
C17 0.0405(7) 0.0481(7) 0.0422(7) 0.0003(5) 0.0085(6) -0.0001(5)
C18 0.0394(7) 0.0565(8) 0.0337(6) 0.0036(6) 0.0040(5) 0.0018(5)
C19 0.0392(9) 0.1234(17) 0.0637(11) -0.0029(9) -0.0044(8) 0.0191(11)
C20 0.0354(8) 0.0994(14) 0.0893(14) -0.0008(8) 0.0036(8) 0.0033(11)
C21 0.0447(9) 0.0773(12) 0.0813(12) -0.0022(7) 0.0260(8) -0.0039(9)
C22 0.0543(9) 0.0773(11) 0.0528(9) 0.0024(8) 0.0203(7) 0.0011(8)

loop_
_atom_site_type_symbol
_atom_site_label
_atom_site_fract_x
_atom_site_fract_y
_atom_site_fract_z
_atom_site_U_iso_or_equiv
_atom_site_thermal_displace_type
_atom_site_calc_flag
_atom_site_refinement_flags
_atom_site_occupancy
O O10 0.10420(9) 0.22693(6) 1.16214(9) 0.0469(3) Uani . . 1.000
O O13 0.01366(9) 0.15474(6) 0.97218(9) 0.0424(3) Uani . . 1.000
O O15 0.34411(9) 0.12845(9) 1.11345(9) 0.0560(4) Uani . . 1.000
N N9 0.02005(11) 0.20392(8) 1.26398(11) 0.0442(3) Uani . . 1.000
C C1 -0.10566(14) -0.02593(9) 1.35272(13) 0.0444(4) Uani . . 1.000
C C2 -0.19545(15) -0.06737(10) 1.43143(14) 0.0490(5) Uani . . 1.000
C C3 -0.27405(13) -0.01485(10) 1.50880(12) 0.0425(4) Uani . . 1.000
C C4 -0.25865(15) 0.08194(11) 1.50733(15) 0.0514(5) Uani . . 1.000
C C5 -0.16973(14) 0.12463(10) 1.42932(15) 0.0486(4) Uani . . 1.000
C C6 -0.09233(11) 0.07103(8) 1.34970(11) 0.0351(3) Uani . . 1.000
C C7 -0.37282(16) -0.06253(12) 1.59045(16) 0.0589(5) Uani . . 1.000
C C8 -0.00193(12) 0.11530(8) 1.26170(11) 0.0346(3) Uani . . 1.000
C C11 0.10936(12) 0.14692(8) 1.07341(12) 0.0352(3) Uani . . 1.000
C C12 0.07217(12) 0.06513(8) 1.15977(11) 0.0358(3) Uani . . 1.000
C C14 0.24379(12) 0.14657(9) 1.02232(12) 0.0374(3) Uani . . 1.000
C C16 0.45719(14) 0.13194(11) 1.04688(14) 0.0498(5) Uani . . 1.000
C C17 0.42854(13) 0.15256(9) 0.91647(13) 0.0434(4) Uani . . 1.000
C C18 0.28814(13) 0.16133(10) 0.90353(13) 0.0431(4) Uani . . 1.000
C C19 0.58217(16) 0.11677(16) 1.09931(19) 0.0757(7) Uani . . 1.000
C C20 0.68147(16) 0.12359(15) 1.0141(2) 0.0747(7) Uani . . 1.000
C C21 0.65735(16) 0.14460(13) 0.8845(2) 0.0670(6) Uani . . 1.000
C C22 0.53186(17) 0.15950(12) 0.83303(17) 0.0608(6) Uani . . 1.000
H H1 -0.05400 -0.06330 1.30160 0.0530 Uiso calc R 1.000
H H2 -0.20290 -0.13250 1.43210 0.0590 Uiso calc R 1.000
H H4 -0.30920 0.11890 1.56000 0.0620 Uiso calc R 1.000
H H5 -0.16150 0.18970 1.43000 0.0580 Uiso calc R 1.000
H H7A -0.44440 -0.08530 1.53470 0.0880 Uiso calc R 1.000
H H7B -0.40510 -0.01840 1.65190 0.0880 Uiso calc R 1.000
H H7C -0.33190 -0.11430 1.63680 0.0880 Uiso calc R 1.000
H H12A 0.01720 0.02000 1.11180 0.0430 Uiso calc R 1.000
H H12B 0.14910 0.03350 1.19800 0.0430 Uiso calc R 1.000
H H13 0.02420 0.20390 0.93240 0.0640 Uiso calc R 1.000
H H18 0.23800 0.17470 0.82740 0.0520 Uiso calc R 1.000
H H19 0.59860 0.10270 1.18730 0.0910 Uiso calc R 1.000
H H20 0.76740 0.11370 1.04540 0.0900 Uiso calc R 1.000
H H21 0.72720 0.14890 0.83020 0.0800 Uiso calc R 1.000
H H22 0.51630 0.17380 0.74500 0.0730 Uiso calc R 1.000

loop_
_atom_type_symbol
_atom_type_description
_atom_type_scat_dispersion_real
_atom_type_scat_dispersion_imag
_atom_type_scat_source
O O 0.0106 0.0060 'International Tables Vol C Tables 4.2.6.8 and 6.1.1.4'
N N 0.0061 0.0033 'International Tables Vol C Tables 4.2.6.8 and 6.1.1.4'
H H 0.0000 0.0000 'International Tables Vol C Tables 4.2.6.8 and 6.1.1.4'
C C 0.0033 0.0016 'International Tables Vol C Tables 4.2.6.8 and 6.1.1.4'

loop_
_geom_angle_atom_site_label_1
_geom_angle_atom_site_label_2
_geom_angle_atom_site_label_3
_geom_angle
_geom_angle_publ_flag
N9 O10 C11 108.67(9) n
C14 O15 C16 105.83(10) n
C11 O13 H13 109.00 no
O10 N9 C8 108.96(10) n
C2 C1 C6 120.35(12) no
C1 C2 C3 121.91(13) no
C2 C3 C4 117.54(13) no
C4 C3 C7 122.23(13) no
C2 C3 C7 120.24(13) no
C3 C4 C5 121.42(14) no
C4 C5 C6 120.61(13) no
C1 C6 C5 118.16(11) no
C1 C6 C8 120.44(11) no
C5 C6 C8 121.38(11) no
N9 C8 C6 121.81(11) n
N9 C8 C12 112.70(11) n
C6 C8 C12 125.48(10) no
O10 C11 C12 102.46(9) n
O10 C11 C14 106.56(10) n
O10 C11 O13 110.77(9) n
O13 C11 C14 111.19(10) n
C12 C11 C14 117.60(10) no
O13 C11 C12 107.88(10) n
C8 C12 C11 101.05(9) no
O15 C14 C18 111.78(11) n
C11 C14 C18 132.83(12) no
O15 C14 C11 115.38(10) n
O15 C16 C17 110.29(12) n
C17 C16 C19 123.67(14) no
O15 C16 C19 126.04(14) n
C16 C17 C18 105.42(12) no
C18 C17 C22 136.03(13) no
C16 C17 C22 118.55(13) no
C14 C18 C17 106.68(12) no
C16 C19 C20 116.20(17) no
C19 C20 C21 121.95(16) no
C20 C21 C22 121.36(16) no
C17 C22 C21 118.27(16) no
C2 C1 H1 120.00 no
C6 C1 H1 120.00 no
C1 C2 H2 119.00 no
C3 C2 H2 119.00 no
C3 C4 H4 119.00 no
C5 C4 H4 119.00 no
C4 C5 H5 120.00 no
C6 C5 H5 120.00 no
C3 C7 H7A 109.00 no
C3 C7 H7B 109.00 no
C3 C7 H7C 109.00 no
H7A C7 H7B 109.00 no
H7A C7 H7C 109.00 no
H7B C7 H7C 109.00 no
C8 C12 H12A 112.00 no
C8 C12 H12B 112.00 no
C11 C12 H12A 112.00 no
C11 C12 H12B 112.00 no
H12A C12 H12B 109.00 no
C14 C18 H18 127.00 no
C17 C18 H18 127.00 no
C16 C19 H19 122.00 no
C20 C19 H19 122.00 no
C19 C20 H20 119.00 no
C21 C20 H20 119.00 no
C20 C21 H21 119.00 no
C22 C21 H21 119.00 no
C17 C22 H22 121.00 no
C21 C22 H22 121.00 no

loop_
_geom_bond_atom_site_label_1
_geom_bond_atom_site_label_2
_geom_bond_distance
_geom_bond_publ_flag
O10 N9 1.4254(15) n
O10 C11 1.4597(15) n
O13 C11 1.3917(15) n
O15 C14 1.3739(16) n
O15 C16 1.3739(17) n
O13 H13 0.8200 no
N9 C8 1.2808(16) n
C1 C2 1.385(2) no
C1 C6 1.3869(17) no
C2 C3 1.379(2) no
C3 C4 1.386(2) no
C3 C7 1.507(2) no
C4 C5 1.383(2) no
C5 C6 1.3935(19) no
C6 C8 1.4671(16) no
C8 C12 1.5028(17) no
C11 C14 1.4961(18) no
C11 C12 1.5225(17) no
C14 C18 1.3380(18) no
C16 C19 1.376(2) no
C16 C17 1.384(2) no
C17 C18 1.4394(19) no
C17 C22 1.397(2) no
C19 C20 1.377(3) no
C20 C21 1.371(3) no
C21 C22 1.377(2) no
C1 H1 0.9300 no
C2 H2 0.9300 no
C4 H4 0.9300 no
C5 H5 0.9300 no
C7 H7A 0.9600 no
C7 H7B 0.9600 no
C7 H7C 0.9600 no
C12 H12A 0.9700 no
C12 H12B 0.9700 no
C18 H18 0.9300 no
C19 H19 0.9300 no
C20 H20 0.9300 no
C21 H21 0.9300 no
C22 H22 0.9300 no

loop_
_geom_hbond_atom_site_label_D
_geom_hbond_atom_site_label_H
_geom_hbond_atom_site_label_A
_geom_hbond_site_symmetry_A
_geom_hbond_distance_DH
_geom_hbond_distance_HA
_geom_hbond_distance_DA
_geom_hbond_angle_DHA
_geom_hbond_publ_flag
O13 H13 N9 4_554 0.82 2.17 2.9352(15) 156 yes
C2 H2 O10 2_547 0.93 2.46 3.2328(17) 141 yes
C7 H7C O15 3_558 0.96 2.58 3.175(2) 121 yes
C18 H18 O10 4_554 0.93 2.54 3.4183(17) 158 yes

loop_
_geom_torsion_atom_site_label_1
_geom_torsion_atom_site_label_2
_geom_torsion_atom_site_label_3
_geom_torsion_atom_site_label_4
_geom_torsion
_geom_torsion_publ_flag
C11 O10 N9 C8 13.54(13) no
N9 O10 C11 O13 91.49(11) no
N9 O10 C11 C12 -23.35(12) no
N9 O10 C11 C14 -147.45(9) no
C16 O15 C14 C11 -179.68(12) no
C16 O15 C14 C18 -0.19(16) no
C14 O15 C16 C17 0.43(16) no
C14 O15 C16 C19 -179.12(17) no
O10 N9 C8 C6 -175.99(10) no
O10 N9 C8 C12 3.06(14) no
C6 C1 C2 C3 0.0(2) no
C2 C1 C6 C5 1.11(19) no
C2 C1 C6 C8 -177.02(12) no
C1 C2 C3 C4 -1.2(2) no
C1 C2 C3 C7 178.48(13) no
C2 C3 C4 C5 1.3(2) no
C7 C3 C4 C5 -178.39(14) no
C3 C4 C5 C6 -0.2(2) no
C4 C5 C6 C1 -1.0(2) no
C4 C5 C6 C8 177.08(13) no
C1 C6 C8 N9 -174.48(12) no
C1 C6 C8 C12 6.60(18) no
C5 C6 C8 N9 7.46(19) no
C5 C6 C8 C12 -171.46(12) no
N9 C8 C12 C11 -17.21(13) no
C6 C8 C12 C11 161.79(11) no
O10 C11 C12 C8 23.18(11) no
O13 C11 C12 C8 -93.75(11) no
C14 C11 C12 C8 139.58(11) no
O10 C11 C14 O15 66.25(13) no
O10 C11 C14 C18 -113.10(16) no
O13 C11 C14 O15 -172.95(11) no
O13 C11 C14 C18 7.7(2) no
C12 C11 C14 O15 -47.91(16) no
C12 C11 C14 C18 132.74(15) no
O15 C14 C18 C17 -0.11(16) no
C11 C14 C18 C17 179.27(13) no
O15 C16 C17 C18 -0.49(16) no
O15 C16 C17 C22 179.71(13) no
C19 C16 C17 C18 179.07(17) no
C19 C16 C17 C22 -0.7(2) no
O15 C16 C19 C20 179.82(17) no
C17 C16 C19 C20 0.3(3) no
C16 C17 C18 C14 0.36(16) no
C22 C17 C18 C14 -179.89(16) no
C16 C17 C22 C21 0.6(2) no
C18 C17 C22 C21 -179.14(16) no
C16 C19 C20 C21 0.2(3) no
C19 C20 C21 C22 -0.3(3) no
C20 C21 C22 C17 -0.1(3) no
